data_1563959
loop_
_publ_author_name
'Meng, Xiang-Min'
'Li, Yuan-Cheng'
'Huang, Ke-Rui'
'Long, Jin-Qiao'
'Cui, Lian-Sheng'

_publ_section_title
;
 A multifunctional four-fold interpenetrated coordination polymer:
 Quantifiable evaluation of luminescent sensing for Cr(VI)/Cu(II) and
 photocatalytic properties
;
_journal_name_full 'Inorganica Chimica Acta'
_journal_page_first 284
_journal_page_last 291
_journal_paper_doi 10.1016/j.ica.2018.06.019
_journal_volume 482
_journal_year 2018
_chemical_formula_moiety '0.5(C132.31 H92.63 N16 O20 Zn4), C3 H6 N O, 2(H2 O)'
_chemical_formula_sum 'C69.15 H56.31 N9 O13 Zn2'
_chemical_formula_weight 1352.14
_space_group_crystal_system monoclinic
_space_group_IT_number 14
_space_group_name_Hall '-P 2yn'
_space_group_name_H-M_alt 'P 1 21/n 1'
_atom_sites_solution_hydrogens mixed
_atom_sites_solution_primary dual
_cell_angle_alpha 90
_cell_angle_beta 92.5360(10)
_cell_angle_gamma 90
_cell_formula_units_Z 2
_cell_length_a 7.87240(10)
_cell_length_b 24.0870(4)
_cell_length_c 17.1977(3)
_cell_measurement_reflns_used 8590
_cell_measurement_temperature 170
_cell_measurement_theta_max 24.57
_cell_measurement_theta_min 3.85
_cell_volume 3257.88(9)
_computing_cell_refinement 'SAINT v8.37A (Bruker, 2015)'
_computing_data_reduction 'SAINT v8.37A (Bruker, 2015)'
_computing_molecular_graphics 'Olex2 (Dolomanov et al., 2009)'
_computing_publication_material 'Olex2 (Dolomanov et al., 2009)'
_computing_structure_refinement 'ShelXL (Sheldrick, 2015)'
_computing_structure_solution 'ShelXT (Sheldrick, 2015)'
_diffrn_ambient_temperature 170
_diffrn_measured_fraction_theta_full 0.999
_diffrn_measured_fraction_theta_max 0.996
_diffrn_measurement_device_type 'Bruker APEX-II CCD'
_diffrn_measurement_method '\f and \w scans'
_diffrn_radiation_type MoK\a
_diffrn_radiation_wavelength 0.71073
_diffrn_reflns_av_R_equivalents 0.0726
_diffrn_reflns_av_unetI/netI 0.0592
_diffrn_reflns_Laue_measured_fraction_full 0.999
_diffrn_reflns_Laue_measured_fraction_max 0.996
_diffrn_reflns_limit_h_max 10
_diffrn_reflns_limit_h_min -10
_diffrn_reflns_limit_k_max 32
_diffrn_reflns_limit_k_min -32
_diffrn_reflns_limit_l_max 22
_diffrn_reflns_limit_l_min -23
_diffrn_reflns_number 60922
_diffrn_reflns_point_group_measured_fraction_full 0.999
_diffrn_reflns_point_group_measured_fraction_max 0.996
_diffrn_reflns_theta_full 25.242
_diffrn_reflns_theta_max 28.955
_diffrn_reflns_theta_min 1.456
_diffrn_standards_number 0
_exptl_absorpt_coefficient_mu 0.807
_exptl_absorpt_correction_T_max 0.7458
_exptl_absorpt_correction_T_min 0.7076
_exptl_absorpt_correction_type multi-scan
_exptl_crystal_colour colourless
_exptl_crystal_colour_primary colourless
_exptl_crystal_density_diffrn 1.378
_exptl_crystal_description block
_exptl_crystal_F_000 1396
_exptl_crystal_size_max 0.26
_exptl_crystal_size_mid 0.15
_exptl_crystal_size_min 0.12
_refine_diff_density_max 1.723
_refine_diff_density_min -0.848
_refine_diff_density_rms 0.146
_refine_ls_extinction_coef .
_refine_ls_extinction_method none
_refine_ls_goodness_of_fit_ref 1.030
_refine_ls_hydrogen_treatment constr
_refine_ls_matrix_type full
_refine_ls_number_parameters 526
_refine_ls_number_reflns 8601
_refine_ls_number_restraints 595
_refine_ls_restrained_S_all 1.022
_refine_ls_R_factor_all 0.1240
_refine_ls_R_factor_gt 0.0875
_refine_ls_shift/su_max 0.069
_refine_ls_shift/su_mean 0.001
_refine_ls_structure_factor_coef Fsqd
_refine_ls_weighting_details 'w=1/[\s^2^(Fo^2^)+(0.1540P)^2^+10.5960P] where P=(Fo^2^+2Fc^2^)/3'
_refine_ls_weighting_scheme calc
_refine_ls_wR_factor_gt 0.2583
_refine_ls_wR_factor_ref 0.2832
_reflns_Friedel_coverage 0.000
_reflns_Friedel_fraction_full .
_reflns_Friedel_fraction_max .
_reflns_number_gt 5837
_reflns_number_total 8601
_reflns_threshold_expression 'I > 2\s(I)'
_cod_data_source_file ICA-2018-482-284.cif
_cod_data_source_block mo_2016843-8_0m
_cod_database_code 1563959
_shelx_space_group_comment
;
The symmetry employed for this shelxl refinement is uniquely defined
by the following loop, which should always be used as a source of
symmetry information in preference to the above space-group names.
They are only intended as comments.
;

loop_
_space_group_symop_operation_xyz
'x, y, z'
'-x+1/2, y+1/2, -z+1/2'
'-x, -y, -z'
'x-1/2, -y-1/2, z-1/2'

loop_
_atom_site_label
_atom_site_type_symbol
_atom_site_fract_x
_atom_site_fract_y
_atom_site_fract_z
_atom_site_U_iso_or_equiv
_atom_site_adp_type
_atom_site_occupancy
_atom_site_site_symmetry_order
_atom_site_calc_flag
_atom_site_refinement_flags_posn
_atom_site_refinement_flags_adp
_atom_site_refinement_flags_occupancy
_atom_site_disorder_assembly
_atom_site_disorder_group
Zn1 Zn 0.56609(3) 0.79432(2) 0.28502(2) 0.02887(6) Uani 1 1 d . U . . .
O1 O 0.7372(2) 0.78913(7) 0.37083(10) 0.0364(4) Uani 1 1 d . U . . .
O4 O 1.1434(2) 0.73882(8) 0.68932(10) 0.0422(5) Uani 1 1 d . U . . .
O2 O 0.9325(2) 0.83123(8) 0.30211(10) 0.0496(5) Uani 1 1 d . U . . .
N1 N 0.3934(2) 0.74319(8) 0.33057(11) 0.0339(5) Uani 1 1 d . U . . .
O3 O 1.4165(2) 0.86124(9) 0.49262(11) 0.0509(5) Uani 1 1 d . U . . .
N2 N 0.1791(2) 0.68765(9) 0.34990(11) 0.0339(5) Uani 1 1 d . U . . .
O5 O 0.8849(2) 0.72132(10) 0.64023(11) 0.0600(6) Uani 1 1 d . U . . .
N4 N -0.9866(3) 0.37331(9) 0.22263(13) 0.0395(5) Uani 1 1 d . U . . .
N3 N -0.8245(3) 0.44723(9) 0.23429(17) 0.0532(6) Uani 1 1 d . U . . .
C30 C 1.0282(3) 0.74142(10) 0.63427(13) 0.0350(5) Uani 1 1 d . U . . .
C23 C 0.8841(3) 0.80935(9) 0.36289(13) 0.0318(5) Uani 1 1 d . U . . .
C25 C 1.1565(3) 0.83450(10) 0.43417(13) 0.0331(5) Uani 1 1 d . U . . .
H25 H 1.1828 0.8568 0.3907 0.040 Uiso 1 1 calc R . . . .
C29 C 0.9618(3) 0.77464(10) 0.49816(13) 0.0324(5) Uani 1 1 d . U . . .
H29 H 0.8566 0.7553 0.4982 0.039 Uiso 1 1 calc R . . . .
C24 C 1.0042(3) 0.80537(9) 0.43355(13) 0.0308(5) Uani 1 1 d . U . . .
C28 C 1.0749(3) 0.77224(10) 0.56349(13) 0.0313(5) Uani 1 1 d . U . . .
C4 C 0.0291(3) 0.65482(10) 0.33516(14) 0.0353(5) Uani 1 1 d . U . . .
C26 C 1.2704(3) 0.83121(10) 0.49787(14) 0.0362(5) Uani 1 1 d . U . . .
C5 C -0.0966(3) 0.67288(10) 0.28454(15) 0.0387(6) Uani 1 1 d . U . . .
H5 H -0.0874 0.7078 0.2594 0.046 Uiso 1 1 calc R . . . .
C3 C 0.2507(3) 0.72208(10) 0.30025(14) 0.0329(5) Uani 1 1 d . U . . .
H3 H 0.2049 0.7303 0.2495 0.040 Uiso 1 1 calc R . . . .
C7 C -0.2552(3) 0.58771(10) 0.30454(15) 0.0374(6) Uani 1 1 d . U . . .
C6 C -0.2393(3) 0.63946(10) 0.27001(15) 0.0391(6) Uani 1 1 d . U . . .
H6 H -0.3281 0.6525 0.2355 0.047 Uiso 1 1 calc R . . . .
C27 C 1.2289(3) 0.80051(10) 0.56268(13) 0.0352(5) Uani 1 1 d . U . . .
H27 H 1.3060 0.7988 0.6067 0.042 Uiso 1 1 calc R . . . .
C18 C -0.8369(3) 0.39263(10) 0.24381(13) 0.0343(5) Uani 1 1 d . U . . .
H18 H -0.7462 0.3701 0.2639 0.041 Uiso 1 1 calc R . . . .
C1 C 0.4130(3) 0.72129(11) 0.40499(15) 0.0420(6) Uani 1 1 d . U . . .
H1 H 0.5048 0.7291 0.4411 0.050 Uiso 1 1 calc R . . . .
C2 C 0.2814(3) 0.68720(11) 0.41808(15) 0.0413(6) Uani 1 1 d . U . . .
H2 H 0.2623 0.6670 0.4643 0.050 Uiso 1 1 calc R . . . .
C9 C 0.0197(4) 0.60323(12) 0.37025(18) 0.0530(7) Uani 1 1 d . U . . .
H9 H 0.1087 0.5911 0.4053 0.064 Uiso 1 1 calc R . . . .
C8 C -0.1195(4) 0.56943(12) 0.35426(19) 0.0559(7) Uani 1 1 d . U . . .
H8 H -0.1237 0.5335 0.3770 0.067 Uiso 1 1 calc R . . . .
C43 C 1.8232(7) 0.9014(2) 0.5562(4) 0.0485(13) Uani 0.5 1 d . U P A 2
H43 H 1.8545 0.8651 0.5730 0.058 Uiso 0.5 1 calc R . P A 2
C31 C 1.5358(4) 0.86212(15) 0.5559(2) 0.0643(7) Uani 1 1 d . U . . .
H31A H 1.5649 0.8237 0.5719 0.077 Uiso 0.539(4) 1 calc R . P B 1
H31B H 1.4870 0.8813 0.6006 0.077 Uiso 0.539(4) 1 calc R . P B 1
H31C H 1.6055 0.8279 0.5564 0.077 Uiso 0.539(4) 1 calc R . P B 2
H31D H 1.4771 0.8644 0.6055 0.077 Uiso 0.539(4) 1 calc R . P B 2
C42 C 1.9500(7) 0.9404(2) 0.5426(4) 0.0472(13) Uani 0.5 1 d . U P A 2
H42 H 2.0661 0.9312 0.5530 0.057 Uiso 0.5 1 calc R . P A 2
C33 C 1.8358(2) 0.89557(9) 0.58341(13) 0.0388(11) Uani 0.5 1 d . U P B 1
H33 H 1.8419 0.8732 0.6289 0.047 Uiso 0.5 1 calc R . P B 1
C32 C 1.6947(3) 0.89224(12) 0.53209(15) 0.0382(10) Uani 0.539(4) 1 d G U P B 1
C37 C 1.6857(4) 0.92505(15) 0.46554(16) 0.0453(11) Uani 0.5 1 d G U P B 1
H37 H 1.5893 0.9228 0.4305 0.054 Uiso 0.5 1 calc R . P B 1
C36 C 1.8178(5) 0.96118(15) 0.45030(17) 0.0536(12) Uani 0.5 1 d G U P B 1
H36 H 1.8117 0.9836 0.4048 0.064 Uiso 0.5 1 calc R . P B 1
C35 C 1.9589(4) 0.96451(13) 0.50162(19) 0.0373(10) Uani 0.5 1 d G U P B 1
C34 C 1.9679(3) 0.93171(11) 0.56817(16) 0.0433(11) Uani 0.5 1 d G U P B 1
H34 H 2.0643 0.9340 0.6032 0.052 Uiso 0.5 1 calc R . P B 1
C17 C -0.38063(16) 0.49358(5) 0.28175(8) 0.0400(9) Uani 0.5 1 d . U P C 1
H17 H -0.2709 0.4781 0.2918 0.048 Uiso 0.5 1 calc R . P C 1
C16 C -0.51842(18) 0.45907(6) 0.26389(11) 0.0507(10) Uani 0.5 1 d G U P C 1
H16 H -0.5028 0.4200 0.2617 0.061 Uiso 0.5 1 calc R . P C 1
C13 C -0.67902(17) 0.48174(8) 0.24920(13) 0.0472(7) Uani 1 1 d G U . . .
C12 C -0.70184(18) 0.53890(8) 0.25235(15) 0.0496(7) Uani 1 1 d G U . . .
H12 H -0.8116 0.5544 0.2423 0.060 Uiso 1 1 calc R . . . .
C11 C -0.5640(2) 0.57341(6) 0.27021(15) 0.0534(8) Uani 1 1 d G U . . .
H11 H -0.5796 0.6125 0.2724 0.064 Uiso 1 1 calc R . . . .
C10 C -0.40345(18) 0.55074(5) 0.28490(11) 0.0414(6) Uani 1 1 d G U . . .
C20 C -1.0928(7) 0.4183(2) 0.2257(3) 0.0427(12) Uani 0.5 1 d . U P D 2
H20 H -1.2134 0.4168 0.2223 0.051 Uiso 0.5 1 calc R . P D 2
C22 C -1.0568(7) 0.4150(2) 0.1688(3) 0.0453(12) Uani 0.5 1 d . U P D 1
H22 H -1.1554 0.4114 0.1353 0.054 Uiso 0.5 1 calc R . P D 1
C19 C -0.9993(7) 0.4652(2) 0.2343(3) 0.0454(12) Uani 0.5 1 d . U P D 2
H19 H -1.0400 0.5020 0.2392 0.055 Uiso 0.5 1 calc R . P D 2
C21 C -0.9549(7) 0.4594(2) 0.1760(4) 0.0512(12) Uani 0.5 1 d . U P D 1
H21 H -0.9669 0.4931 0.1474 0.061 Uiso 0.5 1 calc R . P D 1
C14 C -0.5418(8) 0.4639(3) 0.2994(4) 0.0605(14) Uani 0.5 1 d . U P C 2
H14 H -0.5466 0.4286 0.3239 0.073 Uiso 0.5 1 calc R . P C 2
C15 C -0.4046(8) 0.4968(3) 0.3129(4) 0.0526(10) Uani 0.5 1 d . U P C 2
H15 H -0.3081 0.4828 0.3417 0.063 Uiso 0.5 1 calc R . P C 2
C41 C 1.9065(6) 0.9927(2) 0.5138(3) 0.0367(10) Uani 0.5 1 d . U P A 2
C38 C 1.6524(6) 0.9149(2) 0.5456(3) 0.0442(11) Uani 0.539(4) 1 d . U P A 2
C39 C 1.6083(6) 0.9666(2) 0.5205(3) 0.0479(12) Uani 0.5 1 d . U P A 2
H39 H 1.4915 0.9764 0.5146 0.057 Uiso 0.5 1 calc R . P A 2
C40 C 1.7340(6) 1.0062(2) 0.5032(4) 0.0469(13) Uani 0.5 1 d . U P A 2
H40 H 1.7014 1.0419 0.4843 0.056 Uiso 0.5 1 calc R . P A 2
N5 N 0.7810(7) 0.5773(2) 0.5420(3) 0.0737(11) Uani 0.5 1 d D U P . .
C6AA C 0.9101(9) 0.5946(4) 0.5626(5) 0.0907(13) Uani 0.5 1 d D U P . .
C1AA C 0.6517(10) 0.6150(3) 0.5136(6) 0.105(2) Uani 0.5 1 d D U P . .
H1AA H 0.5399 0.5975 0.5170 0.157 Uiso 0.5 1 calc GR . P . .
H1AB H 0.6711 0.6245 0.4593 0.157 Uiso 0.5 1 calc GR . P . .
H1AC H 0.6558 0.6489 0.5452 0.157 Uiso 0.5 1 calc GR . P . .
C8AA C 0.7449(13) 0.5188(3) 0.5416(6) 0.098(2) Uani 0.5 1 d D U P . .
H8AA H 0.6453 0.5116 0.5724 0.147 Uiso 0.5 1 calc GR . P . .
H8AB H 0.8431 0.4985 0.5643 0.147 Uiso 0.5 1 calc GR . P . .
H8AC H 0.7216 0.5063 0.4880 0.147 Uiso 0.5 1 calc GR . P . .
O8 O 0.3510(8) 0.6454(2) 0.6311(4) 0.1027(18) Uani 0.5 1 d . U P . .
H8A H 0.4090 0.6341 0.5937 0.154 Uiso 0.5 1 d DG . P . .
H8B H 0.2498 0.6332 0.6253 0.154 Uiso 0.5 1 d G . P . .
O6 O 1.0405(8) 0.5696(3) 0.5843(4) 0.1053(16) Uani 0.5 1 d D U P . .
O7 O 0.5325(8) 0.7163(3) 0.6428(4) 0.1121(17) Uani 0.5 1 d . U P . .
H7A H 0.5892 0.6864 0.6557 0.168 Uiso 0.5 1 d DG . P . .
H7B H 0.5844 0.7339 0.6067 0.168 Uiso 0.5 1 d G . P . .

loop_
_atom_site_aniso_label
_atom_site_aniso_U_11
_atom_site_aniso_U_22
_atom_site_aniso_U_33
_atom_site_aniso_U_23
_atom_site_aniso_U_13
_atom_site_aniso_U_12
Zn1 0.02778(10) 0.03110(11) 0.02723(11) -0.00238(10) -0.00417(9) 0.00341(10)
O1 0.0313(7) 0.0432(9) 0.0340(8) -0.0020(7) -0.0082(6) -0.0039(6)
O4 0.0397(8) 0.0556(10) 0.0305(7) 0.0099(7) -0.0087(6) -0.0097(7)
O2 0.0513(9) 0.0627(11) 0.0338(8) 0.0130(8) -0.0087(7) -0.0162(8)
N1 0.0349(8) 0.0335(9) 0.0330(8) 0.0006(7) -0.0031(7) -0.0006(7)
O3 0.0430(7) 0.0718(10) 0.0373(8) 0.0119(8) -0.0043(7) -0.0281(7)
N2 0.0316(8) 0.0369(9) 0.0327(9) -0.0014(7) -0.0043(7) -0.0021(7)
O5 0.0510(9) 0.0899(13) 0.0381(9) 0.0194(9) -0.0075(8) -0.0361(8)
N4 0.0376(9) 0.0333(9) 0.0473(11) 0.0031(8) -0.0020(8) -0.0066(7)
N3 0.0426(9) 0.0303(9) 0.0853(15) 0.0117(10) -0.0135(9) -0.0094(7)
C30 0.0357(9) 0.0419(11) 0.0269(9) 0.0058(8) -0.0054(8) -0.0099(8)
C23 0.0351(9) 0.0313(10) 0.0284(9) 0.0033(8) -0.0070(7) -0.0008(8)
C25 0.0364(9) 0.0373(11) 0.0257(9) 0.0030(8) 0.0002(8) -0.0084(8)
C29 0.0294(9) 0.0401(11) 0.0271(9) 0.0034(8) -0.0032(8) -0.0051(8)
C24 0.0299(8) 0.0343(10) 0.0276(9) 0.0007(8) -0.0050(7) -0.0038(8)
C28 0.0303(8) 0.0361(10) 0.0268(9) 0.0039(8) -0.0051(7) -0.0053(8)
C4 0.0352(9) 0.0351(10) 0.0354(10) -0.0033(9) -0.0002(8) -0.0033(8)
C26 0.0334(9) 0.0442(11) 0.0308(9) 0.0005(8) -0.0002(7) -0.0111(8)
C5 0.0402(10) 0.0334(11) 0.0418(11) 0.0060(9) -0.0056(9) -0.0031(9)
C3 0.0344(9) 0.0328(10) 0.0312(10) -0.0006(8) -0.0030(8) -0.0019(8)
C7 0.0362(10) 0.0363(10) 0.0397(11) 0.0029(9) -0.0008(9) -0.0061(8)
C6 0.0385(10) 0.0376(11) 0.0403(12) 0.0050(9) -0.0068(9) -0.0057(9)
C27 0.0337(9) 0.0451(12) 0.0263(9) 0.0037(9) -0.0050(8) -0.0102(8)
C18 0.0380(9) 0.0318(9) 0.0329(10) 0.0018(8) -0.0012(8) -0.0048(8)
C1 0.0415(11) 0.0443(12) 0.0392(11) 0.0054(9) -0.0103(9) -0.0068(9)
C2 0.0445(11) 0.0431(12) 0.0351(10) 0.0063(9) -0.0100(9) -0.0068(10)
C9 0.0483(12) 0.0517(13) 0.0574(14) 0.0174(11) -0.0148(11) -0.0076(10)
C8 0.0547(13) 0.0477(13) 0.0637(15) 0.0219(11) -0.0143(11) -0.0140(10)
C43 0.0419(17) 0.045(2) 0.058(3) 0.0100(19) 0.0034(17) -0.0070(15)
C31 0.0523(11) 0.0819(14) 0.0575(13) 0.0124(11) -0.0105(10) -0.0297(10)
C42 0.0340(18) 0.0460(19) 0.062(3) 0.0035(18) 0.0021(18) -0.0042(15)
C33 0.0373(16) 0.046(2) 0.0331(19) -0.0037(16) -0.0038(14) -0.0088(15)
C32 0.0351(15) 0.0421(19) 0.0374(17) -0.0001(15) 0.0000(13) -0.0087(13)
C37 0.0301(17) 0.057(2) 0.048(2) 0.0100(17) -0.0051(15) -0.0164(15)
C36 0.0343(17) 0.077(3) 0.049(2) 0.0230(19) -0.0075(15) -0.0269(16)
C35 0.0264(16) 0.042(2) 0.0428(19) 0.0008(16) -0.0015(14) -0.0055(15)
C34 0.0399(19) 0.046(2) 0.043(2) 0.0028(16) -0.0047(16) -0.0081(16)
C17 0.0331(14) 0.0356(14) 0.0511(19) 0.0043(13) -0.0004(14) -0.0050(11)
C16 0.0458(15) 0.0414(17) 0.064(2) 0.0035(15) -0.0052(14) -0.0069(12)
C13 0.0440(10) 0.0362(11) 0.0604(15) 0.0091(10) -0.0093(10) -0.0128(8)
C12 0.0374(10) 0.0393(11) 0.0712(17) -0.0032(11) -0.0095(11) -0.0058(9)
C11 0.0388(11) 0.0355(12) 0.085(2) -0.0033(12) -0.0053(12) -0.0041(9)
C10 0.0373(10) 0.0416(10) 0.0447(12) 0.0045(9) -0.0043(9) -0.0085(8)
C20 0.0404(17) 0.0401(18) 0.047(3) 0.0007(17) -0.0042(17) -0.0061(14)
C22 0.0452(19) 0.0305(18) 0.059(2) 0.0034(17) -0.0112(18) -0.0050(15)
C19 0.0428(17) 0.0382(18) 0.054(3) 0.0016(17) -0.0087(17) -0.0018(14)
C21 0.049(2) 0.0301(18) 0.073(3) 0.0096(17) -0.0190(18) -0.0065(15)
C14 0.056(2) 0.062(2) 0.063(3) 0.011(2) -0.0053(18) -0.0090(17)
C15 0.0525(17) 0.0491(16) 0.056(2) 0.0064(14) -0.0011(15) -0.0035(13)
C41 0.0310(16) 0.0433(19) 0.035(2) -0.0005(16) -0.0021(15) -0.0117(14)
C38 0.0384(16) 0.0513(18) 0.043(2) -0.0043(16) -0.0012(15) -0.0122(13)
C39 0.0306(17) 0.0540(19) 0.058(3) 0.0034(17) -0.0085(17) -0.0106(14)
C40 0.0332(16) 0.040(2) 0.067(3) -0.0036(19) -0.0071(17) -0.0082(14)
N5 0.0848(17) 0.0787(18) 0.058(2) 0.0031(15) 0.0116(15) 0.0161(14)
C6AA 0.0980(18) 0.090(2) 0.084(2) 0.0010(18) 0.0050(16) 0.0118(15)
C1AA 0.103(3) 0.102(3) 0.109(4) 0.010(3) 0.005(3) 0.027(2)
C8AA 0.116(4) 0.094(3) 0.085(4) 0.012(2) 0.007(3) 0.009(2)
O8 0.112(3) 0.090(3) 0.110(3) 0.033(3) 0.044(3) 0.035(3)
O6 0.124(2) 0.105(3) 0.085(3) -0.014(2) -0.014(2) 0.040(2)
O7 0.094(3) 0.129(3) 0.113(3) -0.023(2) -0.007(2) 0.028(2)

loop_
_atom_type_symbol
_atom_type_description
_atom_type_scat_dispersion_real
_atom_type_scat_dispersion_imag
_atom_type_scat_source
C C 0.0033 0.0016 'International Tables Vol C Tables 4.2.6.8 and 6.1.1.4'
H H 0.0000 0.0000 'International Tables Vol C Tables 4.2.6.8 and 6.1.1.4'
N N 0.0061 0.0033 'International Tables Vol C Tables 4.2.6.8 and 6.1.1.4'
O O 0.0106 0.0060 'International Tables Vol C Tables 4.2.6.8 and 6.1.1.4'
Zn Zn 0.2839 1.4301 'International Tables Vol C Tables 4.2.6.8 and 6.1.1.4'

loop_
_geom_angle_atom_site_label_1
_geom_angle_atom_site_label_2
_geom_angle_atom_site_label_3
_geom_angle
_geom_angle_site_symmetry_1
_geom_angle_site_symmetry_3
O1 Zn1 N1 96.96(7) . .
O1 Zn1 N4 108.21(8) . 2_455
O4 Zn1 O1 112.32(7) 4_575 .
O4 Zn1 N1 108.57(8) 4_575 .
O4 Zn1 N4 116.17(8) 4_575 2_455
N4 Zn1 N1 113.00(8) 2_455 .
C23 O1 Zn1 119.66(15) . .
C30 O4 Zn1 113.92(15) . 4_676
C3 N1 Zn1 131.17(16) . .
C3 N1 C1 106.0(2) . .
C1 N1 Zn1 122.74(16) . .
C26 O3 C31 119.5(2) . .
C3 N2 C4 126.7(2) . .
C3 N2 C2 107.4(2) . .
C2 N2 C4 125.8(2) . .
C18 N4 Zn1 129.24(17) . 2_445
C18 N4 C20 104.6(3) . .
C18 N4 C22 104.1(3) . .
C20 N4 Zn1 124.3(3) . 2_445
C22 N4 Zn1 120.2(2) . 2_445
C18 N3 C13 128.0(2) . .
C18 N3 C19 102.8(3) . .
C18 N3 C21 103.6(3) . .
C13 N3 C19 125.7(3) . .
C13 N3 C21 123.3(3) . .
O4 C30 C28 115.9(2) . .
O5 C30 O4 122.5(2) . .
O5 C30 C28 121.6(2) . .
O1 C23 C24 115.5(2) . .
O2 C23 O1 124.6(2) . .
O2 C23 C24 119.9(2) . .
C24 C25 H25 119.8 . .
C26 C25 H25 119.8 . .
C26 C25 C24 120.3(2) . .
C24 C29 H29 120.1 . .
C24 C29 C28 119.8(2) . .
C28 C29 H29 120.1 . .
C25 C24 C23 118.9(2) . .
C29 C24 C23 120.95(19) . .
C29 C24 C25 120.1(2) . .
C29 C28 C30 120.3(2) . .
C27 C28 C30 120.02(19) . .
C27 C28 C29 119.6(2) . .
C5 C4 N2 120.4(2) . .
C5 C4 C9 120.9(2) . .
C9 C4 N2 118.5(2) . .
O3 C26 C25 115.8(2) . .
O3 C26 C27 124.4(2) . .
C25 C26 C27 119.8(2) . .
C4 C5 H5 120.4 . .
C4 C5 C6 119.2(2) . .
C6 C5 H5 120.4 . .
N1 C3 N2 111.3(2) . .
N1 C3 H3 124.3 . .
N2 C3 H3 124.3 . .
C6 C7 C8 117.4(2) . .
C6 C7 C10 121.5(2) . .
C8 C7 C10 121.0(2) . .
C5 C6 H6 119.1 . .
C7 C6 C5 121.9(2) . .
C7 C6 H6 119.1 . .
C28 C27 H27 119.8 . .
C26 C27 C28 120.3(2) . .
C26 C27 H27 119.8 . .
N4 C18 N3 112.9(2) . .
N4 C18 H18 123.6 . .
N3 C18 H18 123.6 . .
N1 C1 H1 125.4 . .
C2 C1 N1 109.3(2) . .
C2 C1 H1 125.4 . .
N2 C2 H2 127.0 . .
C1 C2 N2 105.9(2) . .
C1 C2 H2 127.0 . .
C4 C9 H9 120.0 . .
C8 C9 C4 119.9(3) . .
C8 C9 H9 120.0 . .
C7 C8 H8 119.7 . .
C9 C8 C7 120.6(3) . .
C9 C8 H8 119.7 . .
C42 C43 H43 119.5 . .
C38 C43 H43 119.5 . .
C38 C43 C42 121.0(5) . .
O3 C31 H31A 109.8 . .
O3 C31 H31B 109.8 . .
O3 C31 H31C 110.3 . .
O3 C31 H31D 110.3 . .
O3 C31 C32 109.2(2) . .
O3 C31 C38 107.3(3) . .
H31A C31 H31B 108.3 . .
H31C C31 H31D 108.5 . .
C32 C31 H31A 109.8 . .
C32 C31 H31B 109.8 . .
C38 C31 H31C 110.3 . .
C38 C31 H31D 110.3 . .
C43 C42 H42 119.9 . .
C41 C42 C43 120.1(5) . .
C41 C42 H42 119.9 . .
C32 C33 H33 120.0 . .
C32 C33 C34 120.0 . .
C34 C33 H33 120.0 . .
C33 C32 C31 120.10(18) . .
C37 C32 C31 118.76(19) . .
C37 C32 C33 120.0 . .
C32 C37 H37 120.0 . .
C32 C37 C36 120.0 . .
C36 C37 H37 120.0 . .
C37 C36 H36 120.0 . .
C35 C36 C37 120.0 . .
C35 C36 H36 120.0 . .
C36 C35 C35 108.0(3) . 3_976
C36 C35 C34 120.0 . .
C34 C35 C35 123.4(3) . 3_976
C33 C34 H34 120.0 . .
C35 C34 C33 120.0 . .
C35 C34 H34 120.0 . .
C16 C17 H17 120.0 . .
C16 C17 C10 120.0 . .
C10 C17 H17 120.0 . .
C17 C16 H16 120.0 . .
C13 C16 C17 120.0 . .
C13 C16 H16 120.0 . .
C16 C13 N3 121.31(13) . .
C16 C13 C12 120.0 . .
C12 C13 N3 118.63(13) . .
C12 C13 C14 111.8(3) . .
C14 C13 N3 121.0(3) . .
C13 C12 H12 120.0 . .
C11 C12 C13 120.0 . .
C11 C12 H12 120.0 . .
C12 C11 H11 120.0 . .
C10 C11 C12 120.0 . .
C10 C11 H11 120.0 . .
C17 C10 C7 119.87(12) . .
C11 C10 C7 120.13(12) . .
C11 C10 C17 120.0 . .
C15 C10 C7 119.8(3) . .
C15 C10 C11 114.3(3) . .
N4 C20 H20 125.2 . .
C19 C20 N4 109.5(4) . .
C19 C20 H20 125.2 . .
N4 C22 H22 126.8 . .
C21 C22 N4 106.5(4) . .
C21 C22 H22 126.8 . .
N3 C19 H19 127.3 . .
C20 C19 N3 105.4(4) . .
C20 C19 H19 127.3 . .
N3 C21 H21 126.0 . .
C22 C21 N3 107.9(4) . .
C22 C21 H21 126.0 . .
C13 C14 H14 119.7 . .
C15 C14 C13 120.6(6) . .
C15 C14 H14 119.7 . .
C10 C15 H15 119.8 . .
C14 C15 C10 120.5(5) . .
C14 C15 H15 119.8 . .
C42 C41 C41 95.1(5) . 3_976
C42 C41 C40 118.7(5) . .
C40 C41 C41 143.7(6) . 3_976
C43 C38 C31 111.2(4) . .
C39 C38 C43 119.3(5) . .
C39 C38 C31 129.1(4) . .
C38 C39 H39 119.6 . .
C38 C39 C40 120.9(5) . .
C40 C39 H39 119.6 . .
C41 C40 C39 119.9(5) . .
C41 C40 H40 120.1 . .
C39 C40 H40 120.1 . .
C6AA N5 C1AA 118.9(7) . .
C6AA N5 C8AA 122.2(7) . .
C1AA N5 C8AA 118.9(7) . .
N5 C6AA O6 129.3(9) . .
N5 C1AA H1AA 109.5 . .
N5 C1AA H1AB 109.5 . .
N5 C1AA H1AC 109.5 . .
H1AA C1AA H1AB 109.5 . .
H1AA C1AA H1AC 109.5 . .
H1AB C1AA H1AC 109.5 . .
N5 C8AA H8AA 109.5 . .
N5 C8AA H8AB 109.5 . .
N5 C8AA H8AC 109.5 . .
H8AA C8AA H8AB 109.5 . .
H8AA C8AA H8AC 109.5 . .
H8AB C8AA H8AC 109.5 . .
H8A O8 H8B 109.5 . .
H7A O7 H7B 109.5 . .

loop_
_geom_bond_atom_site_label_1
_geom_bond_atom_site_label_2
_geom_bond_distance
_geom_bond_site_symmetry_2
Zn1 O1 1.9573(16) .
Zn1 O4 1.9509(17) 4_575
Zn1 N1 2.018(2) .
Zn1 N4 2.005(2) 2_455
O1 C23 1.268(3) .
O4 Zn1 1.9509(17) 4_676
O4 C30 1.283(3) .
O2 C23 1.245(3) .
N1 C3 1.319(3) .
N1 C1 1.387(3) .
O3 C26 1.365(3) .
O3 C31 1.406(4) .
N2 C4 1.434(3) .
N2 C3 1.333(3) .
N2 C2 1.393(3) .
O5 C30 1.236(3) .
N4 Zn1 2.005(2) 2_445
N4 C18 1.304(3) .
N4 C20 1.372(6) .
N4 C22 1.457(6) .
N3 C18 1.329(3) .
N3 C13 1.429(3) .
N3 C19 1.442(6) .
N3 C21 1.433(6) .
C30 C28 1.486(3) .
C23 C24 1.509(3) .
C25 H25 0.9500 .
C25 C24 1.389(3) .
C25 C26 1.387(3) .
C29 H29 0.9500 .
C29 C24 1.388(3) .
C29 C28 1.404(3) .
C28 C27 1.391(3) .
C4 C5 1.360(3) .
C4 C9 1.385(4) .
C26 C27 1.388(3) .
C5 H5 0.9500 .
C5 C6 1.395(3) .
C3 H3 0.9500 .
C7 C6 1.389(3) .
C7 C8 1.409(4) .
C7 C10 1.495(3) .
C6 H6 0.9500 .
C27 H27 0.9500 .
C18 H18 0.9500 .
C1 H1 0.9500 .
C1 C2 1.349(4) .
C2 H2 0.9500 .
C9 H9 0.9500 .
C9 C8 1.383(4) .
C8 H8 0.9500 .
C43 H43 0.9500 .
C43 C42 1.399(8) .
C43 C38 1.387(7) .
C31 H31A 0.9900 .
C31 H31B 0.9900 .
C31 H31C 0.9900 .
C31 H31D 0.9900 .
C31 C32 1.518(4) .
C31 C38 1.582(6) .
C42 H42 0.9500 .
C42 C41 1.389(8) .
C33 H33 0.9500 .
C33 C32 1.3900 .
C33 C34 1.3900 .
C32 C37 1.3900 .
C37 H37 0.9500 .
C37 C36 1.3900 .
C36 H36 0.9500 .
C36 C35 1.3900 .
C35 C35 1.830(6) 3_976
C35 C34 1.3900 .
C34 H34 0.9500 .
C17 H17 0.9500 .
C17 C16 1.3900 .
C17 C10 1.3901 .
C16 H16 0.9500 .
C16 C13 1.3900 .
C13 C12 1.3900 .
C13 C14 1.419(7) .
C12 H12 0.9500 .
C12 C11 1.3900 .
C11 H11 0.9500 .
C11 C10 1.3900 .
C10 C15 1.387(6) .
C20 H20 0.9500 .
C20 C19 1.351(7) .
C22 H22 0.9500 .
C22 C21 1.340(7) .
C19 H19 0.9500 .
C21 H21 0.9500 .
C14 H14 0.9500 .
C14 C15 1.351(9) .
C15 H15 0.9500 .
C41 C41 1.606(9) 3_976
C41 C40 1.401(7) .
C38 C39 1.359(8) .
C39 H39 0.9500 .
C39 C40 1.416(8) .
C40 H40 0.9500 .
N5 C6AA 1.141(10) .
N5 C1AA 1.434(9) .
N5 C8AA 1.438(8) .
C6AA O6 1.233(9) .
C1AA H1AA 0.9800 .
C1AA H1AB 0.9800 .
C1AA H1AC 0.9800 .
C8AA H8AA 0.9800 .
C8AA H8AB 0.9800 .
C8AA H8AC 0.9800 .
O8 H8A 0.8497 .
O8 H8B 0.8505 .
O7 H7A 0.8698 .
O7 H7B 0.8700 .
